data_4123848
loop_
_publ_author_name
'Shaw, Megan H.'
'Croft, Rosemary A.'
'Whittingham, William G.'
'Bower, John F.'

_publ_section_title
;
 Modular Access to Substituted Azocanes via a Rhodium-Catalyzed
 Cycloaddition-Fragmentation Strategy.
;
_journal_issue 25
_journal_name_full 'Journal of the American Chemical Society'
_journal_page_first 8054
_journal_page_last 8057
_journal_paper_doi 10.1021/jacs.5b05215
_journal_volume 137
_journal_year 2015
_chemical_formula_moiety 'C13 H15 N O2 S'
_chemical_formula_sum 'C13 H15 N O2 S'
_chemical_formula_weight 249.32
_chemical_name_systematic
;
 ?
;
_space_group_crystal_system monoclinic
_space_group_IT_number 14
_space_group_name_Hall '-P 2yn'
_space_group_name_H-M_alt 'P 1 21/n 1'
_symmetry_space_group_name_Hall '-P 2yn'
_symmetry_space_group_name_H-M 'P 1 21/n 1'
_atom_sites_solution_hydrogens geom
_atom_sites_solution_primary iterative
_audit_creation_date 2015-03-05
_audit_creation_method
;
Olex2 1.2
(compiled 2015.01.26 svn.r3150 for OlexSys, GUI svn.r4998)
;
_cell_angle_alpha 90
_cell_angle_beta 110.8805(18)
_cell_angle_gamma 90
_cell_formula_units_Z 4
_cell_length_a 8.2286(4)
_cell_length_b 15.3312(6)
_cell_length_c 10.0438(4)
_cell_measurement_reflns_used 6945
_cell_measurement_temperature 100(2)
_cell_measurement_theta_max 27.87
_cell_measurement_theta_min 2.54
_cell_volume 1183.86(9)
_computing_cell_refinement 'SAINT v8.34A (Bruker, 2013)'
_computing_data_reduction 'SAINT v8.34A (Bruker, 2013)'
_computing_molecular_graphics 'Olex2 (Dolomanov et al., 2009)'
_computing_publication_material 'Olex2 (Dolomanov et al., 2009)'
_computing_structure_refinement 'ShelXL (Sheldrick, 2008)'
_computing_structure_solution
;
Superflip (Palatinus & Chapuis, 2007;Palatinus & van der Lee, 2008;
Palatinus et al., 2012)
;
_diffrn_ambient_temperature 100(2)
_diffrn_detector 'Bruker area detector'
_diffrn_detector_type 'CCD area detector'
_diffrn_measured_fraction_theta_full 1.000
_diffrn_measured_fraction_theta_max 1.000
_diffrn_measurement_device 'Bruker Apex II kappa CCDC area detector'
_diffrn_measurement_device_type 'Bruker Apex II kappa CCDC area detector'
_diffrn_measurement_method '\f and \w scans'
_diffrn_radiation_monochromator graphite
_diffrn_radiation_type MoK\a
_diffrn_radiation_wavelength 0.71073
_diffrn_reflns_av_R_equivalents 0.0159
_diffrn_reflns_av_unetI/netI 0.0137
_diffrn_reflns_laue_measured_fraction_full 1.000
_diffrn_reflns_laue_measured_fraction_max 1.000
_diffrn_reflns_limit_h_max 10
_diffrn_reflns_limit_h_min -10
_diffrn_reflns_limit_k_max 20
_diffrn_reflns_limit_k_min -20
_diffrn_reflns_limit_l_max 13
_diffrn_reflns_limit_l_min -10
_diffrn_reflns_number 10507
_diffrn_reflns_point_group_measured_fraction_full 1.000
_diffrn_reflns_point_group_measured_fraction_max 1.000
_diffrn_reflns_theta_full 26.000
_diffrn_reflns_theta_max 27.882
_diffrn_reflns_theta_min 2.545
_diffrn_source 'fine-focus sealed tube'
_diffrn_standards_number 0
_exptl_absorpt_coefficient_mu 0.262
_exptl_absorpt_correction_T_max 0.7456
_exptl_absorpt_correction_T_min 0.7015
_exptl_absorpt_correction_type multi-scan
_exptl_absorpt_process_details
;
SADABS-2014/4 (Bruker,2014/4) was used for absorption correction.
wR2(int) was 0.0394 before and 0.0280 after correction.
The Ratio of minimum to maximum transmission is 0.9409.
The \l/2 correction factor is 0.00150.
;
_exptl_crystal_colour colourless
_exptl_crystal_colour_primary colourless
_exptl_crystal_density_diffrn 1.399
_exptl_crystal_description block
_exptl_crystal_F_000 528
_exptl_crystal_size_max 0.6
_exptl_crystal_size_mid 0.49
_exptl_crystal_size_min 0.41
_refine_diff_density_max 0.378
_refine_diff_density_min -0.228
_refine_diff_density_rms 0.046
_refine_ls_extinction_method none
_refine_ls_goodness_of_fit_ref 1.047
_refine_ls_hydrogen_treatment constr
_refine_ls_matrix_type full
_refine_ls_number_parameters 154
_refine_ls_number_reflns 2822
_refine_ls_number_restraints 0
_refine_ls_restrained_S_all 1.047
_refine_ls_R_factor_all 0.0303
_refine_ls_R_factor_gt 0.0280
_refine_ls_shift/su_max 0.001
_refine_ls_shift/su_mean 0.000
_refine_ls_structure_factor_coef Fsqd
_refine_ls_weighting_details 'w=1/[\s^2^(Fo^2^)+(0.0360P)^2^+0.6002P] where P=(Fo^2^+2Fc^2^)/3'
_refine_ls_weighting_scheme calc
_refine_ls_wR_factor_gt 0.0726
_refine_ls_wR_factor_ref 0.0742
_reflns_Friedel_coverage 0.000
_reflns_number_gt 2634
_reflns_number_total 2822
_reflns_threshold_expression 'I > 2\s(I)'
_cod_data_source_file ja5b05215_si_004.cif
_cod_data_source_block testm1
_cod_depositor_comments 'Adding full bibliography for 4123848--4123850.cif.'
_cod_original_cell_volume 1183.85(9)
_cod_database_code 4123848
_shelxl_version_number 2013-4
_shelx_space_group_comment
;
The symmetry employed for this shelxl refinement is uniquely defined
by the following loop, which should always be used as a source of
symmetry information in preference to the above space-group names.
They are only intended as comments.
;
_olex2_refinement_description
;
1. Fixed Uiso
 At 1.2 times of:
  All C(H) groups, All C(H,H) groups
2.a Ternary CH refined with riding coordinates:
 C7(H7)
2.b Secondary CH2 refined with riding coordinates:
 C2(H2A,H2B), C3(H3A,H3B), C5(H5A,H5B), C6(H6A,H6B), C10(H10A,H10B), C11(H11A,
 H11B)
2.c Aromatic/amide H refined with riding coordinates:
 C12(H12), C13(H13)
;
_olex2_submission_special_instructions 'No special instructions were received'

loop_
_space_group_symop_operation_xyz
'x, y, z'
'-x+1/2, y+1/2, -z+1/2'
'-x, -y, -z'
'x-1/2, -y-1/2, z-1/2'

loop_
_atom_site_label
_atom_site_type_symbol
_atom_site_fract_x
_atom_site_fract_y
_atom_site_fract_z
_atom_site_U_iso_or_equiv
_atom_site_adp_type
_atom_site_occupancy
_atom_site_site_symmetry_order
_atom_site_calc_flag
_atom_site_refinement_flags_posn
S1 S 0.99332(3) 0.36348(2) 0.63850(3) 0.01453(8) Uani 1 1 d .
O1 O 0.81704(11) 0.43959(5) -0.00595(8) 0.01701(17) Uani 1 1 d .
O2 O 0.85582(11) 0.17562(6) 0.03637(9) 0.02043(18) Uani 1 1 d .
N1 N 0.84644(12) 0.38046(6) 0.20777(9) 0.01208(18) Uani 1 1 d .
C1 C 0.90861(14) 0.40224(7) 0.10355(11) 0.0129(2) Uani 1 1 d .
C2 C 1.08906(15) 0.37138(7) 0.11694(12) 0.0152(2) Uani 1 1 d .
H2A H 1.1627 0.3675 0.2166 0.018 Uiso 1 1 calc R
H2B H 1.1412 0.4125 0.0705 0.018 Uiso 1 1 calc R
C3 C 1.07274(15) 0.28088(7) 0.04593(12) 0.0160(2) Uani 1 1 d .
H3A H 1.0069 0.2864 -0.0552 0.019 Uiso 1 1 calc R
H3B H 1.1878 0.2596 0.0570 0.019 Uiso 1 1 calc R
C4 C 0.98386(14) 0.21570(7) 0.10993(11) 0.0140(2) Uani 1 1 d .
C5 C 1.05942(14) 0.20211(7) 0.26981(11) 0.0143(2) Uani 1 1 d .
H5A H 1.1761 0.2262 0.3061 0.017 Uiso 1 1 calc R
H5B H 1.0684 0.1400 0.2894 0.017 Uiso 1 1 calc R
C6 C 0.95127(14) 0.24428(7) 0.34975(11) 0.0141(2) Uani 1 1 d .
H6A H 0.8320 0.2243 0.3074 0.017 Uiso 1 1 calc R
H6B H 0.9957 0.2246 0.4480 0.017 Uiso 1 1 calc R
C7 C 0.95263(14) 0.34434(7) 0.34805(10) 0.0116(2) Uani 1 1 d .
H7 H 1.0730 0.3634 0.3694 0.014 Uiso 1 1 calc R
C8 C 0.88952(14) 0.38365(7) 0.45866(11) 0.0121(2) Uani 1 1 d .
C9 C 0.75663(14) 0.44142(7) 0.43545(11) 0.0131(2) Uani 1 1 d .
C10 C 0.64494(14) 0.46695(7) 0.28645(11) 0.0149(2) Uani 1 1 d .
H10A H 0.6819 0.5230 0.2627 0.018 Uiso 1 1 calc R
H10B H 0.5245 0.4718 0.2790 0.018 Uiso 1 1 calc R
C11 C 0.66261(14) 0.39737(7) 0.18438(11) 0.0137(2) Uani 1 1 d .
H11A H 0.6078 0.3439 0.1985 0.016 Uiso 1 1 calc R
H11B H 0.6034 0.4165 0.0870 0.016 Uiso 1 1 calc R
C12 C 0.73852(14) 0.47006(7) 0.56501(12) 0.0154(2) Uani 1 1 d .
H12 H 0.6550 0.5100 0.5683 0.019 Uiso 1 1 calc R
C13 C 0.85613(15) 0.43276(7) 0.68287(12) 0.0161(2) Uani 1 1 d .
H13 H 0.8617 0.4433 0.7756 0.019 Uiso 1 1 calc R

loop_
_atom_site_aniso_label
_atom_site_aniso_U_11
_atom_site_aniso_U_22
_atom_site_aniso_U_33
_atom_site_aniso_U_23
_atom_site_aniso_U_13
_atom_site_aniso_U_12
S1 0.01685(14) 0.01785(15) 0.00839(13) 0.00045(9) 0.00386(10) 0.00010(10)
O1 0.0219(4) 0.0180(4) 0.0108(4) 0.0026(3) 0.0054(3) 0.0006(3)
O2 0.0190(4) 0.0210(4) 0.0169(4) -0.0030(3) 0.0010(3) -0.0024(3)
N1 0.0124(4) 0.0151(4) 0.0087(4) 0.0012(3) 0.0036(3) 0.0015(3)
C1 0.0178(5) 0.0110(5) 0.0106(5) -0.0019(4) 0.0059(4) -0.0019(4)
C2 0.0171(5) 0.0159(5) 0.0147(5) -0.0007(4) 0.0084(4) -0.0015(4)
C3 0.0176(5) 0.0180(5) 0.0139(5) -0.0016(4) 0.0075(4) 0.0014(4)
C4 0.0148(5) 0.0129(5) 0.0137(5) -0.0015(4) 0.0044(4) 0.0043(4)
C5 0.0153(5) 0.0134(5) 0.0126(5) -0.0003(4) 0.0031(4) 0.0017(4)
C6 0.0173(5) 0.0135(5) 0.0113(5) 0.0011(4) 0.0049(4) 0.0006(4)
C7 0.0124(5) 0.0136(5) 0.0080(4) 0.0005(4) 0.0028(4) 0.0001(4)
C8 0.0137(5) 0.0145(5) 0.0081(4) -0.0004(4) 0.0039(4) -0.0026(4)
C9 0.0139(5) 0.0146(5) 0.0113(5) -0.0019(4) 0.0052(4) -0.0029(4)
C10 0.0140(5) 0.0182(5) 0.0124(5) -0.0003(4) 0.0045(4) 0.0027(4)
C11 0.0121(5) 0.0176(5) 0.0104(5) -0.0006(4) 0.0028(4) 0.0003(4)
C12 0.0155(5) 0.0178(5) 0.0149(5) -0.0038(4) 0.0078(4) -0.0024(4)
C13 0.0188(5) 0.0191(5) 0.0129(5) -0.0041(4) 0.0087(4) -0.0044(4)

loop_
_atom_type_symbol
_atom_type_description
_atom_type_scat_dispersion_real
_atom_type_scat_dispersion_imag
_atom_type_scat_source
C C 0.0033 0.0016 'International Tables Vol C Tables 4.2.6.8 and 6.1.1.4'
H H 0.0000 0.0000 'International Tables Vol C Tables 4.2.6.8 and 6.1.1.4'
N N 0.0061 0.0033 'International Tables Vol C Tables 4.2.6.8 and 6.1.1.4'
O O 0.0106 0.0060 'International Tables Vol C Tables 4.2.6.8 and 6.1.1.4'
S S 0.1246 0.1234 'International Tables Vol C Tables 4.2.6.8 and 6.1.1.4'

loop_
_geom_angle_atom_site_label_1
_geom_angle_atom_site_label_2
_geom_angle_atom_site_label_3
_geom_angle
C13 S1 C8 91.99(5)
C1 N1 C7 124.72(9)
C1 N1 C11 118.81(9)
C11 N1 C7 116.40(8)
O1 C1 N1 121.57(10)
O1 C1 C2 119.48(9)
N1 C1 C2 118.66(9)
C1 C2 H2A 110.0
C1 C2 H2B 110.0
C1 C2 C3 108.53(9)
H2A C2 H2B 108.4
C3 C2 H2A 110.0
C3 C2 H2B 110.0
C2 C3 H3A 109.2
C2 C3 H3B 109.2
H3A C3 H3B 107.9
C4 C3 C2 111.93(9)
C4 C3 H3A 109.2
C4 C3 H3B 109.2
O2 C4 C3 121.46(10)
O2 C4 C5 120.91(10)
C3 C4 C5 117.64(9)
C4 C5 H5A 108.8
C4 C5 H5B 108.8
C4 C5 C6 113.59(9)
H5A C5 H5B 107.7
C6 C5 H5A 108.8
C6 C5 H5B 108.8
C5 C6 H6A 108.8
C5 C6 H6B 108.8
H6A C6 H6B 107.6
C7 C6 C5 114.00(9)
C7 C6 H6A 108.8
C7 C6 H6B 108.8
N1 C7 C6 112.44(8)
N1 C7 H7 107.8
N1 C7 C8 108.12(8)
C6 C7 H7 107.8
C8 C7 C6 112.65(9)
C8 C7 H7 107.8
C7 C8 S1 121.75(8)
C9 C8 S1 111.28(8)
C9 C8 C7 126.86(9)
C8 C9 C10 120.59(9)
C8 C9 C12 112.44(10)
C12 C9 C10 126.95(10)
C9 C10 H10A 110.0
C9 C10 H10B 110.0
C9 C10 C11 108.48(9)
H10A C10 H10B 108.4
C11 C10 H10A 110.0
C11 C10 H10B 110.0
N1 C11 C10 110.87(9)
N1 C11 H11A 109.5
N1 C11 H11B 109.5
C10 C11 H11A 109.5
C10 C11 H11B 109.5
H11A C11 H11B 108.1
C9 C12 H12 123.5
C13 C12 C9 112.97(10)
C13 C12 H12 123.5
S1 C13 H13 124.3
C12 C13 S1 111.31(8)
C12 C13 H13 124.3

loop_
_geom_bond_atom_site_label_1
_geom_bond_atom_site_label_2
_geom_bond_distance
S1 C8 1.7286(10)
S1 C13 1.7204(12)
O1 C1 1.2307(13)
O2 C4 1.2160(14)
N1 C1 1.3603(13)
N1 C7 1.4757(13)
N1 C11 1.4687(13)
C1 C2 1.5181(15)
C2 H2A 0.9700
C2 H2B 0.9700
C2 C3 1.5439(15)
C3 H3A 0.9700
C3 H3B 0.9700
C3 C4 1.5105(15)
C4 C5 1.5155(14)
C5 H5A 0.9700
C5 H5B 0.9700
C5 C6 1.5375(15)
C6 H6A 0.9700
C6 H6B 0.9700
C6 C7 1.5343(15)
C7 H7 0.9800
C7 C8 1.5094(14)
C8 C9 1.3613(15)
C9 C10 1.5024(15)
C9 C12 1.4305(14)
C10 H10A 0.9700
C10 H10B 0.9700
C10 C11 1.5219(15)
C11 H11A 0.9700
C11 H11B 0.9700
C12 H12 0.9300
C12 C13 1.3595(16)
C13 H13 0.9300

loop_
_geom_torsion_atom_site_label_1
_geom_torsion_atom_site_label_2
_geom_torsion_atom_site_label_3
_geom_torsion_atom_site_label_4
_geom_torsion
S1 C8 C9 C10 -178.44(8)
S1 C8 C9 C12 0.14(12)
O1 C1 C2 C3 -84.73(12)
O2 C4 C5 C6 -74.27(13)
N1 C1 C2 C3 89.16(11)
N1 C7 C8 S1 -174.96(7)
N1 C7 C8 C9 0.87(15)
C1 N1 C7 C6 -93.23(12)
C1 N1 C7 C8 141.78(10)
C1 N1 C11 C10 -113.54(10)
C1 C2 C3 C4 -56.80(12)
C2 C3 C4 O2 125.00(11)
C2 C3 C4 C5 -54.74(13)
C3 C4 C5 C6 105.47(11)
C4 C5 C6 C7 -68.25(12)
C5 C6 C7 N1 73.49(11)
C5 C6 C7 C8 -164.05(9)
C6 C7 C8 S1 60.17(11)
C6 C7 C8 C9 -124.00(12)
C7 N1 C1 O1 -173.12(10)
C7 N1 C1 C2 13.12(15)
C7 N1 C11 C10 63.60(12)
C7 C8 C9 C10 5.37(17)
C7 C8 C9 C12 -176.05(10)
C8 S1 C13 C12 -0.78(9)
C8 C9 C10 C11 20.27(14)
C8 C9 C12 C13 -0.75(14)
C9 C10 C11 N1 -51.83(12)
C9 C12 C13 S1 1.00(12)
C10 C9 C12 C13 177.72(10)
C11 N1 C1 O1 3.76(15)
C11 N1 C1 C2 -170.00(9)
C11 N1 C7 C6 89.82(11)
C11 N1 C7 C8 -35.18(12)
C12 C9 C10 C11 -158.09(10)
C13 S1 C8 C7 176.77(9)
C13 S1 C8 C9 0.35(9)
